data_4326583
loop_
_publ_author_name
'Nicholas E. Travia'
'Zhenggang Xu'
'Jason M. Keith'
'Elon A. Ison'
'Phillip E. Fanwick'
'Michael B. Hall'
'Mahdi M. Abu-Omar'

_publ_contact_author_address
;    Department of Chemistry
     Purdue University
     560 Oval Dr.
     W. Lafayette
     IN 47907-2084
     USA
;
_publ_contact_author_email pfanwick@purdue.edu
_publ_contact_author_fax 1(765)4940239
_publ_contact_author_name 'Phillip E. Fanwick'
_publ_contact_author_phone 1(765)4944572
_publ_section_title
;
 Observation of Inductive Effects That Cause a Change in the
 Rate-Determining Step for the Conversion of Rhenium Azides to Imido
 Complexes
;
_journal_name_full 'Inorganic Chemistry'
_journal_page_first 10505
_journal_page_last 10514
_journal_paper_doi 10.1021/ic2017853
_journal_volume 50
_journal_year 2011
_chemical_formula_moiety 'C25 H23 N3 O6 Re1,F6 P1'
_chemical_formula_sum 'C25 H23 F6 N3 O6 P Re'
_chemical_formula_weight 792.64
_chemical_name_systematic ' ?'
_space_group_IT_number 2
_symmetry_cell_setting triclinic
_symmetry_space_group_name_Hall '-P 1'
_symmetry_space_group_name_H-M 'P -1'
_atom_type_scat_source 'International Tables for Crystallography (Vol C)'
_audit_creation_date 26-01-07
_audit_creation_method 'SHELXL and local programs'
_cell_angle_alpha 95.522(3)
_cell_angle_beta 91.505(4)
_cell_angle_gamma 102.398(4)
_cell_formula_units_Z 2
_cell_length_a 6.8991(3)
_cell_length_b 13.1725(9)
_cell_length_c 15.8952(12)
_cell_measurement_reflns_used 15990
_cell_measurement_temperature 150
_cell_measurement_theta_max 27
_cell_measurement_theta_min 3
_cell_volume 1402.66(16)
_computing_cell_refinement 'DENZO/SCALEPACK (Otwinowski & Minor, 1996)'
_computing_data_collection 'Collect (Nonius, 1998)'
_computing_data_reduction 'DENZO/SCALEPACK (Otwinowski & Minor, 1996)'
_computing_molecular_graphics
;
    ORTEP (Johnson, 1976)
    PLATON (Spek, 1997)
;
_computing_publication_material 'SHELX97(Sheldrick, 1997) and local programs'
_computing_structure_refinement 'SHELX97 (Sheldrick, 1997)'
_computing_structure_solution
;
 PATTY (DIRDIF99, Beurskins, 1999)
;
_diffrn_ambient_temperature 150
_diffrn_measured_fraction_theta_max 0.8756
_diffrn_measurement_device_type Nonius_KappaCCD
_diffrn_measurement_method \w
_diffrn_radiation_monochromator 'graphite 002'
_diffrn_radiation_type MO-K\a
_diffrn_radiation_wavelength 0.71073
_diffrn_reflns_av_R_equivalents 0.046
_diffrn_reflns_limit_h_max 8
_diffrn_reflns_limit_h_min 0
_diffrn_reflns_limit_k_max 16
_diffrn_reflns_limit_k_min -17
_diffrn_reflns_limit_l_max 20
_diffrn_reflns_limit_l_min -20
_diffrn_reflns_number 15990
_diffrn_reflns_theta_max 27.48
_diffrn_reflns_theta_min 3.10
_exptl_absorpt_coefficient_mu 4.528
_exptl_absorpt_correction_T_max 0.7284
_exptl_absorpt_correction_T_min 0.6917
_exptl_absorpt_correction_type multi-scan
_exptl_absorpt_process_details 'SCALEPACK (Otwinowski & Minor, 1997)'
_exptl_crystal_colour_modifier dark
_exptl_crystal_colour_primary red
_exptl_crystal_density_diffrn 1.877
_exptl_crystal_description needle
_exptl_crystal_F_000 772
_exptl_crystal_size_max 0.67
_exptl_crystal_size_mid 0.11
_exptl_crystal_size_min 0.07
_refine_diff_density_max 1.89
_refine_diff_density_min -1.83
_refine_ls_extinction_method none
_refine_ls_goodness_of_fit_ref 1.070
_refine_ls_hydrogen_treatment constr
_refine_ls_matrix_type full
_refine_ls_number_parameters 408
_refine_ls_number_reflns 6317
_refine_ls_number_restraints 0
_refine_ls_R_factor_all 0.062
_refine_ls_R_factor_gt 0.048
_refine_ls_shift/su_max 0.004
_refine_ls_structure_factor_coef Fsqd
_refine_ls_weighting_details '1/[\s^2^(Fo^2^)+(0.0608P)^2^+6.8130P] where P=(Fo^2^+2Fc^2^)/3  '
_refine_ls_weighting_scheme calc
_refine_ls_wR_factor_gt 0.117
_refine_ls_wR_factor_ref 0.125
_reflns_number_gt 5329
_reflns_number_total 6317
_reflns_threshold_expression >2.0\s(I)
_cod_data_source_file ic2017853_si_002.cif
_cod_data_source_block NT1164
_cod_original_formula_sum 'C25 H23 F6 N3 O6 P1 Re1'
_cod_database_code 4326583

loop_
_symmetry_equiv_pos_as_xyz
'x, y, z'
'-x, -y, -z'

loop_
_atom_site_label
_atom_site_fract_x
_atom_site_fract_y
_atom_site_fract_z
_atom_site_U_iso_or_equiv
_atom_site_adp_type
_atom_site_occupancy
_atom_site_symmetry_multiplicity
_atom_site_calc_flag
_atom_site_refinement_flags
Re 0.22295(4) 0.27655(2) 0.286993(18) 0.02547(10) Uani 1 1 d .
P(1) 0.5000 0.0000 0.5000 0.0267(5) Uani 1 2 d S
P(2) -0.1867(5) 0.1261(3) 0.0015(2) 0.0293(8) Uani 0.50 1 d P
F(11) 0.3410(12) 0.0481(6) 0.5518(4) 0.087(2) Uani 1 1 d .
F(12) 0.5503(10) 0.1003(4) 0.4485(4) 0.0622(15) Uani 1 1 d .
F(13) 0.6659(10) 0.0537(6) 0.5710(5) 0.089(2) Uani 1 1 d .
F(21) -0.149(2) 0.2359(13) 0.0358(14) 0.115(7) Uani 0.50 1 d P
F(22) -0.023(4) 0.1024(19) 0.0599(15) 0.146(8) Uiso 0.50 1 d P
F(23) -0.337(4) 0.0742(16) 0.0562(12) 0.170(12) Uani 0.50 1 d P
F(24) -0.016(2) 0.1694(13) -0.0569(12) 0.103(6) Uani 0.50 1 d P
F(25) -0.357(2) 0.1538(15) -0.0583(10) 0.099(5) Uani 0.50 1 d P
F(26) -0.228(2) 0.0168(11) -0.0520(13) 0.104(6) Uani 0.50 1 d P
O(33) 0.4566(7) 0.2514(4) 0.2930(3) 0.0333(11) Uani 1 1 d .
O(114) 0.1255(7) 0.3312(4) 0.5481(3) 0.0338(11) Uani 1 1 d .
O(122) 0.3411(7) 0.4296(4) 0.3191(3) 0.0291(10) Uani 1 1 d .
O(214) 0.3197(9) 0.4064(5) 0.0535(4) 0.0457(14) Uani 1 1 d .
O(222) -0.0174(7) 0.3352(4) 0.2608(3) 0.0296(10) Uani 1 1 d .
O(341) -0.4839(9) -0.2167(5) 0.2317(5) 0.065(2) Uani 1 1 d .
N(3) 0.0738(9) 0.1497(5) 0.2639(4) 0.0338(14) Uani 1 1 d .
N(111) 0.1546(8) 0.2745(5) 0.4136(4) 0.0267(12) Uani 1 1 d .
N(211) 0.2837(9) 0.3125(5) 0.1630(4) 0.0315(13) Uani 1 1 d .
C(31) -0.0691(10) 0.0612(6) 0.2543(5) 0.0308(15) Uani 1 1 d .
C(32) -0.2691(11) 0.0639(6) 0.2564(5) 0.0338(16) Uani 1 1 d .
C(33) -0.4124(12) -0.0271(6) 0.2480(6) 0.045(2) Uani 1 1 d .
C(34) -0.3548(12) -0.1236(6) 0.2367(6) 0.042(2) Uani 1 1 d .
C(35) -0.1552(14) -0.1262(6) 0.2339(7) 0.055(3) Uani 1 1 d .
C(36) -0.0156(12) -0.0353(7) 0.2433(7) 0.054(3) Uani 1 1 d .
C(112) 0.0707(12) 0.1781(6) 0.4514(5) 0.0360(17) Uani 1 1 d .
C(113) 0.0653(13) 0.2176(6) 0.5446(5) 0.0395(18) Uani 1 1 d .
C(115) 0.1773(9) 0.3562(6) 0.4715(4) 0.0261(14) Uani 1 1 d .
C(121) 0.2466(10) 0.4631(6) 0.4618(4) 0.0278(14) Uani 1 1 d .
C(122) 0.3240(9) 0.4955(5) 0.3852(4) 0.0256(14) Uani 1 1 d .
C(123) 0.3960(11) 0.6028(6) 0.3785(5) 0.0322(16) Uani 1 1 d .
C(124) 0.3895(12) 0.6749(6) 0.4475(6) 0.0384(18) Uani 1 1 d .
C(125) 0.3128(11) 0.6436(7) 0.5235(6) 0.0401(19) Uani 1 1 d .
C(126) 0.2448(11) 0.5395(6) 0.5311(5) 0.0338(16) Uani 1 1 d .
C(212) 0.4171(12) 0.2643(7) 0.1095(5) 0.0389(18) Uani 1 1 d .
C(213) 0.4585(15) 0.3363(9) 0.0395(6) 0.053(2) Uani 1 1 d .
C(215) 0.2333(11) 0.3864(6) 0.1258(5) 0.0330(16) Uani 1 1 d .
C(221) 0.0892(10) 0.4469(6) 0.1532(4) 0.0297(15) Uani 1 1 d .
C(222) -0.0355(10) 0.4144(6) 0.2181(4) 0.0279(14) Uani 1 1 d .
C(223) -0.1946(11) 0.4642(6) 0.2345(5) 0.0312(15) Uani 1 1 d .
C(224) -0.2195(12) 0.5457(7) 0.1908(5) 0.0382(18) Uani 1 1 d .
C(225) -0.0926(13) 0.5806(7) 0.1297(5) 0.0406(18) Uani 1 1 d .
C(226) 0.0628(12) 0.5297(6) 0.1097(5) 0.0375(17) Uani 1 1 d .
C(342) -0.6904(14) -0.2192(9) 0.2353(9) 0.073(4) Uani 1 1 d .
H(32) -0.3071 0.1293 0.2636 0.041 Uiso 1 1 calc R
H(33) -0.5490 -0.0249 0.2499 0.054 Uiso 1 1 calc R
H(35) -0.1162 -0.1912 0.2254 0.066 Uiso 1 1 calc R
H(36) 0.1211 -0.0375 0.2424 0.064 Uiso 1 1 calc R
H(11A) 0.1566 0.1269 0.4436 0.043 Uiso 1 1 calc R
H(11B) -0.0643 0.1455 0.4268 0.043 Uiso 1 1 calc R
H(11C) -0.0702 0.1963 0.5651 0.047 Uiso 1 1 calc R
H(11D) 0.1584 0.1897 0.5796 0.047 Uiso 1 1 calc R
H(123) 0.4485 0.6256 0.3272 0.039 Uiso 1 1 calc R
H(124) 0.4384 0.7472 0.4428 0.046 Uiso 1 1 calc R
H(125) 0.3077 0.6942 0.5697 0.048 Uiso 1 1 calc R
H(126) 0.1958 0.5180 0.5833 0.041 Uiso 1 1 calc R
H(21A) 0.3517 0.1923 0.0863 0.047 Uiso 1 1 calc R
H(21B) 0.5411 0.2626 0.1416 0.047 Uiso 1 1 calc R
H(21C) 0.5979 0.3763 0.0442 0.064 Uiso 1 1 calc R
H(21D) 0.4323 0.2959 -0.0170 0.064 Uiso 1 1 calc R
H(223) -0.2851 0.4410 0.2763 0.037 Uiso 1 1 calc R
H(224) -0.3269 0.5785 0.2030 0.046 Uiso 1 1 calc R
H(225) -0.1091 0.6386 0.1011 0.049 Uiso 1 1 calc R
H(226) 0.1495 0.5520 0.0664 0.045 Uiso 1 1 calc R
H(34A) -0.7143 -0.1766 0.2864 0.110 Uiso 1 1 calc R
H(34B) -0.7634 -0.2915 0.2369 0.110 Uiso 1 1 calc R
H(34C) -0.7358 -0.1914 0.1852 0.110 Uiso 1 1 calc R

loop_
_atom_site_aniso_label
_atom_site_aniso_U_11
_atom_site_aniso_U_22
_atom_site_aniso_U_33
_atom_site_aniso_U_12
_atom_site_aniso_U_13
_atom_site_aniso_U_23
Re 0.02287(15) 0.02349(15) 0.02902(16) 0.00288(10) 0.00238(9) 0.00233(10)
P(1) 0.0207(11) 0.0149(11) 0.0429(15) 0.0013(9) 0.0023(10) 0.0009(10)
P(2) 0.0226(17) 0.047(2) 0.0195(17) 0.0092(15) 0.0033(13) 0.0073(15)
F(11) 0.115(6) 0.104(5) 0.073(4) 0.078(5) 0.040(4) 0.035(4)
F(12) 0.092(4) 0.030(3) 0.065(4) 0.011(3) 0.017(3) 0.012(2)
F(13) 0.079(5) 0.081(5) 0.082(5) -0.033(4) -0.027(4) 0.014(4)
F(21) 0.043(7) 0.087(11) 0.20(2) 0.009(7) -0.028(9) -0.038(12)
F(23) 0.21(2) 0.130(16) 0.111(15) -0.097(16) -0.111(16) 0.074(13)
F(24) 0.086(10) 0.101(12) 0.133(14) 0.023(9) 0.070(10) 0.049(10)
F(25) 0.098(11) 0.141(15) 0.077(10) 0.055(11) 0.004(8) 0.033(10)
F(26) 0.074(10) 0.053(8) 0.174(18) 0.000(7) 0.017(10) -0.008(9)
O(33) 0.030(3) 0.030(3) 0.038(3) 0.002(2) 0.005(2) 0.004(2)
O(114) 0.030(3) 0.043(3) 0.029(3) 0.007(2) 0.002(2) 0.010(2)
O(122) 0.030(3) 0.023(2) 0.032(3) 0.0019(19) 0.006(2) 0.000(2)
O(214) 0.049(3) 0.063(4) 0.031(3) 0.019(3) 0.019(2) 0.013(3)
O(222) 0.023(2) 0.035(3) 0.032(3) 0.006(2) 0.0009(19) 0.007(2)
O(341) 0.041(3) 0.034(3) 0.114(6) -0.006(3) -0.021(4) 0.020(4)
N(3) 0.033(3) 0.034(3) 0.033(3) 0.005(3) 0.002(3) 0.001(3)
N(111) 0.022(3) 0.028(3) 0.031(3) 0.002(2) 0.003(2) 0.009(2)
N(211) 0.031(3) 0.039(4) 0.024(3) 0.009(3) 0.004(2) 0.000(3)
C(31) 0.026(3) 0.031(4) 0.034(4) 0.004(3) 0.001(3) 0.003(3)
C(32) 0.034(4) 0.024(4) 0.041(4) 0.001(3) 0.000(3) 0.004(3)
C(33) 0.030(4) 0.036(4) 0.071(6) 0.006(3) -0.003(4) 0.019(4)
C(34) 0.033(4) 0.031(4) 0.060(6) 0.000(3) -0.011(4) 0.008(4)
C(35) 0.044(5) 0.020(4) 0.098(8) 0.006(3) 0.008(5) -0.006(4)
C(36) 0.026(4) 0.036(5) 0.098(8) 0.008(3) 0.012(4) 0.000(5)
C(112) 0.043(4) 0.036(4) 0.029(4) 0.001(3) 0.003(3) 0.016(3)
C(113) 0.044(4) 0.041(5) 0.036(4) 0.010(4) 0.007(3) 0.018(4)
C(115) 0.020(3) 0.035(4) 0.022(3) 0.005(3) 0.004(2) 0.003(3)
C(121) 0.022(3) 0.032(4) 0.030(4) 0.007(3) -0.002(3) 0.006(3)
C(122) 0.019(3) 0.025(3) 0.030(4) 0.004(2) -0.004(2) -0.003(3)
C(123) 0.028(4) 0.026(4) 0.042(4) 0.003(3) 0.002(3) 0.005(3)
C(124) 0.032(4) 0.030(4) 0.054(5) 0.010(3) -0.002(3) 0.001(3)
C(125) 0.031(4) 0.041(5) 0.049(5) 0.018(3) -0.013(3) -0.014(4)
C(126) 0.027(4) 0.042(4) 0.032(4) 0.012(3) -0.007(3) -0.008(3)
C(212) 0.033(4) 0.049(5) 0.035(4) 0.011(3) 0.013(3) -0.002(4)
C(213) 0.054(5) 0.079(7) 0.034(5) 0.027(5) 0.018(4) 0.007(4)
C(215) 0.034(4) 0.034(4) 0.028(4) -0.001(3) 0.006(3) 0.005(3)
C(221) 0.028(3) 0.035(4) 0.025(4) 0.003(3) 0.005(3) 0.003(3)
C(222) 0.025(3) 0.030(4) 0.027(4) 0.002(3) -0.001(3) 0.006(3)
C(223) 0.030(4) 0.038(4) 0.026(4) 0.008(3) 0.003(3) 0.002(3)
C(224) 0.038(4) 0.049(5) 0.032(4) 0.021(4) -0.002(3) 0.004(3)
C(225) 0.053(5) 0.044(5) 0.028(4) 0.016(4) 0.000(3) 0.010(3)
C(226) 0.043(4) 0.041(4) 0.027(4) 0.003(3) 0.002(3) 0.009(3)
C(342) 0.035(5) 0.057(6) 0.123(11) -0.005(4) -0.025(6) 0.030(7)

loop_
_atom_type_symbol
_atom_type_radius_bond
Re 1.28
P 1.06
F 0.72
O 0.73
N 0.75
C 0.77
H 0.32

loop_
_geom_angle_atom_site_label_1
_geom_angle_atom_site_label_2
_geom_angle_atom_site_label_3
_geom_angle
_geom_angle_site_symmetry_1
_geom_angle_site_symmetry_3
O33 Re N3 101.7(3) . .
O33 Re O122 89.5(2) . .
N3 Re O122 168.4(2) . .
O33 Re O222 164.9(2) . .
N3 Re O222 88.8(3) . .
O122 Re O222 80.8(2) . .
O33 Re N111 99.7(2) . .
N3 Re N111 90.2(3) . .
O122 Re N111 84.9(2) . .
O222 Re N111 91.1(2) . .
O33 Re N211 86.7(2) . .
N3 Re N211 99.2(3) . .
O122 Re N211 84.3(2) . .
O222 Re N211 80.9(2) . .
N111 Re N211 167.4(2) . .
F13 P1 F13 179.9980(10) 2_656 .
F13 P1 F11 89.6(5) 2_656 2_656
F13 P1 F11 90.4(5) . 2_656
F13 P1 F11 90.4(5) 2_656 .
F13 P1 F11 89.6(5) . .
F11 P1 F11 179.998(2) 2_656 .
F13 P1 F12 89.0(3) 2_656 .
F13 P1 F12 91.0(3) . .
F11 P1 F12 89.1(3) 2_656 .
F11 P1 F12 90.9(3) . .
F13 P1 F12 91.0(3) 2_656 2_656
F13 P1 F12 89.0(3) . 2_656
F11 P1 F12 90.9(3) 2_656 2_656
F11 P1 F12 89.1(3) . 2_656
F12 P1 F12 179.997(2) . 2_656
F21 P2 F23 103.6(13) . .
F21 P2 F22 93.0(11) . .
F23 P2 F22 89.3(12) . .
F21 P2 F24 82.0(10) . .
F23 P2 F24 173.2(13) . .
F22 P2 F24 86.4(11) . .
F21 P2 F26 169.1(12) . .
F23 P2 F26 84.3(11) . .
F22 P2 F26 94.7(12) . .
F24 P2 F26 90.7(9) . .
F21 P2 F25 85.6(10) . .
F23 P2 F25 90.9(10) . .
F22 P2 F25 178.6(12) . .
F24 P2 F25 93.5(9) . .
F26 P2 F25 86.7(10) . .
C115 O114 C113 108.5(6) . .
C122 O122 Re 133.1(4) . .
C215 O214 C213 107.3(6) . .
C222 O222 Re 130.8(4) . .
C34 O341 C342 119.1(8) . .
C31 N3 Re 168.2(6) . .
C115 N111 C112 110.0(6) . .
C115 N111 Re 126.9(5) . .
C112 N111 Re 123.1(5) . .
C215 N211 C212 109.2(6) . .
C215 N211 Re 126.9(5) . .
C212 N211 Re 123.3(5) . .
N3 C31 C32 121.4(7) . .
N3 C31 C36 119.5(7) . .
C32 C31 C36 119.1(7) . .
C33 C32 C31 120.6(7) . .
C33 C32 H32 119.70 . .
C31 C32 H32 119.70 . .
C32 C33 C34 119.3(8) . .
C32 C33 H33 120.30 . .
C34 C33 H33 120.30 . .
O341 C34 C35 116.4(8) . .
O341 C34 C33 123.5(8) . .
C35 C34 C33 120.1(7) . .
C36 C35 C34 119.7(8) . .
C36 C35 H35 120.20 . .
C34 C35 H35 120.20 . .
C35 C36 C31 121.3(8) . .
C35 C36 H36 119.40 . .
C31 C36 H36 119.40 . .
N111 C112 C113 102.3(6) . .
N111 C112 H11A 111.30 . .
C113 C112 H11A 111.30 . .
N111 C112 H11B 111.30 . .
C113 C112 H11B 111.30 . .
H11A C112 H11B 109.20 . .
O114 C113 C112 105.1(6) . .
O114 C113 H11C 110.70 . .
C112 C113 H11C 110.70 . .
O114 C113 H11D 110.70 . .
C112 C113 H11D 110.70 . .
H11C C113 H11D 108.80 . .
N111 C115 O114 113.8(6) . .
N111 C115 C121 128.7(6) . .
O114 C115 C121 117.5(6) . .
C122 C121 C115 121.2(6) . .
C122 C121 C126 119.2(7) . .
C115 C121 C126 119.6(7) . .
O122 C122 C121 123.2(6) . .
O122 C122 C123 117.2(7) . .
C121 C122 C123 119.5(7) . .
C124 C123 C122 119.4(7) . .
C124 C123 H123 120.30 . .
C122 C123 H123 120.30 . .
C123 C124 C125 121.5(7) . .
C123 C124 H124 119.30 . .
C125 C124 H124 119.30 . .
C126 C125 C124 119.6(7) . .
C126 C125 H125 120.20 . .
C124 C125 H125 120.20 . .
C125 C126 C121 120.8(8) . .
C125 C126 H126 119.60 . .
C121 C126 H126 119.60 . .
N211 C212 C213 103.0(7) . .
N211 C212 H21A 111.20 . .
C213 C212 H21A 111.20 . .
N211 C212 H21B 111.20 . .
C213 C212 H21B 111.20 . .
H21A C212 H21B 109.10 . .
O214 C213 C212 104.0(6) . .
O214 C213 H21C 111.00 . .
C212 C213 H21C 111.00 . .
O214 C213 H21D 111.00 . .
C212 C213 H21D 111.00 . .
H21C C213 H21D 109.00 . .
N211 C215 O214 115.7(7) . .
N211 C215 C221 126.9(7) . .
O214 C215 C221 117.4(7) . .
C226 C221 C222 120.5(7) . .
C226 C221 C215 119.9(7) . .
C222 C221 C215 119.3(7) . .
O222 C222 C221 122.7(7) . .
O222 C222 C223 119.0(6) . .
C221 C222 C223 118.2(7) . .
C224 C223 C222 120.6(7) . .
C224 C223 H223 119.70 . .
C222 C223 H223 119.70 . .
C225 C224 C223 121.3(7) . .
C225 C224 H224 119.40 . .
C223 C224 H224 119.40 . .
C224 C225 C226 119.3(7) . .
C224 C225 H225 120.40 . .
C226 C225 H225 120.40 . .
C221 C226 C225 120.0(7) . .
C221 C226 H226 120.00 . .
C225 C226 H226 120.00 . .
O341 C342 H34A 109.50 . .
O341 C342 H34B 109.50 . .
H34A C342 H34B 109.50 . .
O341 C342 H34C 109.50 . .
H34A C342 H34C 109.50 . .
H34B C342 H34C 109.50 . .

loop_
_geom_bond_atom_site_label_1
_geom_bond_atom_site_label_2
_geom_bond_distance
_geom_bond_site_symmetry_2
Re O33 1.716(5) .
Re N3 1.763(6) .
Re O122 2.016(5) .
Re O222 2.024(5) .
Re N111 2.081(6) .
Re N211 2.103(6) .
P1 F13 1.586(6) 2_656
P1 F13 1.586(6) .
P1 F11 1.590(6) 2_656
P1 F11 1.590(6) .
P1 F12 1.601(5) .
P1 F12 1.601(5) 2_656
P2 F21 1.461(16) .
P2 F23 1.47(2) .
P2 F22 1.54(2) .
P2 F24 1.564(12) .
P2 F26 1.567(16) .
P2 F25 1.616(15) .
O114 C115 1.329(8) .
O114 C113 1.460(10) .
O122 C122 1.321(8) .
O214 C215 1.332(9) .
O214 C213 1.474(11) .
O222 C222 1.324(8) .
O341 C34 1.345(10) .
O341 C342 1.421(12) .
N3 C31 1.348(9) .
N111 C115 1.326(9) .
N111 C112 1.469(9) .
N211 C215 1.290(10) .
N211 C212 1.470(9) .
C31 C32 1.389(10) .
C31 C36 1.394(11) .
C32 C33 1.373(11) .
C32 H32 0.9500 .
C33 C34 1.409(12) .
C33 H33 0.9500 .
C34 C35 1.387(12) .
C35 C36 1.360(12) .
C35 H35 0.9500 .
C36 H36 0.9500 .
C112 C113 1.526(11) .
C112 H11A 0.9900 .
C112 H11B 0.9900 .
C113 H11C 0.9900 .
C113 H11D 0.9900 .
C115 C121 1.411(10) .
C121 C122 1.409(10) .
C121 C126 1.422(10) .
C122 C123 1.409(10) .
C123 C124 1.389(11) .
C123 H123 0.9500 .
C124 C125 1.395(13) .
C124 H124 0.9500 .
C125 C126 1.369(12) .
C125 H125 0.9500 .
C126 H126 0.9500 .
C212 C213 1.524(12) .
C212 H21A 0.9900 .
C212 H21B 0.9900 .
C213 H21C 0.9900 .
C213 H21D 0.9900 .
C215 C221 1.452(10) .
C221 C226 1.387(11) .
C221 C222 1.401(10) .
C222 C223 1.412(10) .
C223 C224 1.372(11) .
C223 H223 0.9500 .
C224 C225 1.371(12) .
C224 H224 0.9500 .
C225 C226 1.410(12) .
C225 H225 0.9500 .
C226 H226 0.9500 .
C342 H34A 0.9800 .
C342 H34B 0.9800 .
C342 H34C 0.9800 .

loop_
_geom_torsion_atom_site_label_1
_geom_torsion_atom_site_label_2
_geom_torsion_atom_site_label_3
_geom_torsion_atom_site_label_4
_geom_torsion
O33 Re O122 C122 -115.7(6)
N3 Re O122 C122 49.3(15)
O222 Re O122 C122 76.0(6)
N111 Re O122 C122 -15.9(6)
N211 Re O122 C122 157.6(6)
O33 Re O222 C222 -3.4(12)
N3 Re O222 C222 -137.6(6)
O122 Re O222 C222 47.6(6)
N111 Re O222 C222 132.2(6)
N211 Re O222 C222 -38.1(6)
O33 Re N3 C31 152(3)
O122 Re N3 C31 -12(4)
O222 Re N3 C31 -39(3)
N111 Re N3 C31 53(3)
N211 Re N3 C31 -119(3)
O33 Re N111 C115 95.3(6)
N3 Re N111 C115 -162.8(6)
O122 Re N111 C115 6.7(5)
O222 Re N111 C115 -74.0(6)
N211 Re N111 C115 -24.3(13)
O33 Re N111 C112 -85.0(6)
N3 Re N111 C112 16.9(6)
O122 Re N111 C112 -173.6(5)
O222 Re N111 C112 105.7(5)
N211 Re N111 C112 155.4(9)
O33 Re N211 C215 -141.4(7)
N3 Re N211 C215 117.3(7)
O122 Re N211 C215 -51.6(6)
O222 Re N211 C215 30.1(6)
N111 Re N211 C215 -20.5(14)
O33 Re N211 C212 29.6(6)
N3 Re N211 C212 -71.7(6)
O122 Re N211 C212 119.4(6)
O222 Re N211 C212 -158.9(6)
N111 Re N211 C212 150.5(9)
Re N3 C31 C32 23(3)
Re N3 C31 C36 -156(3)
N3 C31 C32 C33 -178.8(8)
C36 C31 C32 C33 0.2(13)
C31 C32 C33 C34 -0.5(13)
C342 O341 C34 C35 179.2(10)
C342 O341 C34 C33 2.1(15)
C32 C33 C34 O341 176.9(9)
C32 C33 C34 C35 -0.1(15)
O341 C34 C35 C36 -176.3(10)
C33 C34 C35 C36 0.9(16)
C34 C35 C36 C31 -1.1(17)
N3 C31 C36 C35 179.7(10)
C32 C31 C36 C35 0.6(15)
C115 N111 C112 C113 -4.8(8)
Re N111 C112 C113 175.5(5)
C115 O114 C113 C112 -5.1(8)
N111 C112 C113 O114 5.8(8)
C112 N111 C115 O114 1.9(8)
Re N111 C115 O114 -178.4(4)
C112 N111 C115 C121 -177.8(7)
Re N111 C115 C121 1.9(10)
C113 O114 C115 N111 2.2(8)
C113 O114 C115 C121 -178.1(6)
N111 C115 C121 C122 -7.1(11)
O114 C115 C121 C122 173.3(6)
N111 C115 C121 C126 175.0(6)
O114 C115 C121 C126 -4.6(9)
Re O122 C122 C121 15.9(10)
Re O122 C122 C123 -167.0(5)
C115 C121 C122 O122 -1.6(10)
C126 C121 C122 O122 176.3(6)
C115 C121 C122 C123 -178.6(6)
C126 C121 C122 C123 -0.7(10)
O122 C122 C123 C124 -177.2(6)
C121 C122 C123 C124 0.0(10)
C122 C123 C124 C125 -0.1(11)
C123 C124 C125 C126 1.0(11)
C124 C125 C126 C121 -1.7(11)
C122 C121 C126 C125 1.5(10)
C115 C121 C126 C125 179.4(6)
C215 N211 C212 C213 8.1(9)
Re N211 C212 C213 -164.3(6)
C215 O214 C213 C212 6.9(9)
N211 C212 C213 O214 -8.8(9)
C212 N211 C215 O214 -4.2(9)
Re N211 C215 O214 167.9(5)
C212 N211 C215 C221 173.8(7)
Re N211 C215 C221 -14.2(11)
C213 O214 C215 N211 -2.0(10)
C213 O214 C215 C221 179.8(7)
N211 C215 C221 C226 174.9(8)
O214 C215 C221 C226 -7.2(11)
N211 C215 C221 C222 -11.4(12)
O214 C215 C221 C222 166.5(7)
Re O222 C222 C221 27.9(10)
Re O222 C222 C223 -156.4(5)
C226 C221 C222 O222 179.3(7)
C215 C221 C222 O222 5.6(11)
C226 C221 C222 C223 3.5(11)
C215 C221 C222 C223 -170.1(7)
O222 C222 C223 C224 -179.1(7)
C221 C222 C223 C224 -3.2(11)
C222 C223 C224 C225 0.5(12)
C223 C224 C225 C226 2.0(13)
C222 C221 C226 C225 -1.1(12)
C215 C221 C226 C225 172.5(7)
C224 C225 C226 C221 -1.7(12)
